data_7249217
loop_
_publ_author_name
'Zhang, Yu'
'Yu, Yueyang'
'Ma, Xiaoqiang'
'Zhao, Xiaofei'
'Huang, Jialin'
'Zhao, Depeng'

_publ_section_title
;
 Conformational studies of biaryl-bridged seven-membered lactones with a
 quaternary carbon center.
;
_journal_issue 35
_journal_name_full 'RSC advances'
_journal_page_first 25663
_journal_page_last 25668
_journal_paper_doi 10.1039/d4ra04703f
_journal_volume 14
_journal_year 2024
_chemical_absolute_configuration ad
_chemical_formula_moiety 'C18 H18 O3'
_chemical_formula_sum 'C18 H18 O3'
_chemical_formula_weight 282.32
_space_group_crystal_system orthorhombic
_space_group_IT_number 19
_space_group_name_Hall 'P 2ac 2ab'
_space_group_name_H-M_alt 'P 21 21 21'
_atom_sites_solution_hydrogens geom
_atom_sites_solution_primary dual
_audit_creation_date 2018-12-18
_audit_creation_method
;
Olex2 1.2
(compiled 2018.05.29 svn.r3508 for OlexSys, GUI svn.r5506)
;
_audit_update_record
;
2024-02-22 deposited with the CCDC.	2024-08-12 downloaded from the CCDC.
;
_cell_angle_alpha 90
_cell_angle_beta 90
_cell_angle_gamma 90
_cell_formula_units_Z 4
_cell_length_a 7.96310(10)
_cell_length_b 9.04150(10)
_cell_length_c 19.89230(10)
_cell_measurement_reflns_used 13476
_cell_measurement_temperature 100.00(10)
_cell_measurement_theta_max 76.8420
_cell_measurement_theta_min 4.4300
_cell_volume 1432.21(3)
_computing_cell_refinement 'CrysAlisPro 1.171.39.46 (Rigaku OD, 2018)'
_computing_data_collection 'CrysAlisPro 1.171.39.46 (Rigaku OD, 2018)'
_computing_data_reduction 'CrysAlisPro 1.171.39.46 (Rigaku OD, 2018)'
_computing_molecular_graphics 'Olex2 (Dolomanov et al., 2009)'
_computing_publication_material 'Olex2 (Dolomanov et al., 2009)'
_computing_structure_refinement 'ShelXL (Sheldrick, 2015)'
_computing_structure_solution 'ShelXT (Sheldrick, 2015)'
_diffrn_ambient_environment N~2~
_diffrn_ambient_temperature 100.00(10)
_diffrn_detector 'CCD plate'
_diffrn_detector_type HyPix
_diffrn_measured_fraction_theta_full 0.999
_diffrn_measured_fraction_theta_max 0.981
_diffrn_measurement_details
;
List of Runs (angles in degrees, time in seconds):

  # Type    Start    End  Width  t~exp~   \w     \q     \k     \f   Frames
#--------------------------------------------------------------------------
  1  \w    -25.00  61.00   0.50    0.05    --   46.62 -49.00 -47.00  172
  2  \w   -173.00 -76.00   0.50    0.05    -- -100.00 -77.00 114.00  194
  3  \w     85.00 178.00   0.50    0.05    --  107.00 106.00 -34.00  186
  4  \w     34.00 122.00   0.50    0.05    --  107.00 -49.00 -47.00  176
  5  \w   -119.00 -71.00   0.50    0.05    --  -46.62-125.00  30.00   96
  6  \w   -119.00 -71.00   0.50    0.05    --  -46.62-125.00 -30.00   96
  7  \w   -119.00 -71.00   0.50    0.05    --  -46.62-125.00  60.00   96
  8  \w     15.00  95.00   0.50    0.05    --   46.62-125.00-180.00  160
  9  \w   -172.00 -85.00   0.50    0.05    -- -100.00 -45.00 150.00  174
 10  \w   -117.00 -27.00   0.50    0.05    -- -100.00 125.00  90.00  180
 11  \w     89.00 178.00   0.50    0.05    --  107.00  15.00 -90.00  178
 12  \w     89.00 178.00   0.50    0.05    --  107.00  15.00-150.00  178
 13  \w     34.00 131.00   0.50    0.05    --  107.00 -77.00 -30.00  194
 14  \w     34.00 125.00   0.50    0.05    --  107.00 -61.00-180.00  182
 15  \w     34.00 108.00   0.50    0.05    --  107.00 -95.00  90.00  148
 16  \w     32.00 120.00   0.50    0.05    --   46.62  49.00 100.00  176
 17  \w     23.00 120.00   0.50    0.05    --   46.62  77.00   0.00  194
;
_diffrn_measurement_device 'four-circle diffractometer'
_diffrn_measurement_device_type 'XtaLAB Synergy R, DW system, HyPix'
_diffrn_measurement_method '\w scans'
_diffrn_orient_matrix_type 'CrysAlisPro convention (1999,Acta A55,543-557)'
_diffrn_orient_matrix_UB_11 -0.0210150000
_diffrn_orient_matrix_UB_12 0.0907633000
_diffrn_orient_matrix_UB_13 -0.0650020000
_diffrn_orient_matrix_UB_21 0.1861652000
_diffrn_orient_matrix_UB_22 0.0457575000
_diffrn_orient_matrix_UB_23 0.0035410000
_diffrn_orient_matrix_UB_31 0.0483185000
_diffrn_orient_matrix_UB_32 -0.1367480000
_diffrn_orient_matrix_UB_33 -0.0419422000
_diffrn_radiation_monochromator mirror
_diffrn_radiation_probe x-ray
_diffrn_radiation_type CuK\a
_diffrn_radiation_wavelength 1.54184
_diffrn_reflns_av_R_equivalents 0.0259
_diffrn_reflns_av_unetI/netI 0.0168
_diffrn_reflns_Laue_measured_fraction_full 0.999
_diffrn_reflns_Laue_measured_fraction_max 0.981
_diffrn_reflns_limit_h_max 9
_diffrn_reflns_limit_h_min -9
_diffrn_reflns_limit_k_max 10
_diffrn_reflns_limit_k_min -11
_diffrn_reflns_limit_l_max 25
_diffrn_reflns_limit_l_min -25
_diffrn_reflns_number 14434
_diffrn_reflns_point_group_measured_fraction_full 0.999
_diffrn_reflns_point_group_measured_fraction_max 0.971
_diffrn_reflns_theta_full 67.684
_diffrn_reflns_theta_max 77.008
_diffrn_reflns_theta_min 4.445
_diffrn_source 'Rotating-anode X-ray tube'
_diffrn_source_type 'Rigaku (Cu) X-ray Source'
_exptl_absorpt_coefficient_mu 0.710
_exptl_absorpt_correction_T_max 1.00000
_exptl_absorpt_correction_T_min 0.90714
_exptl_absorpt_correction_type multi-scan
_exptl_absorpt_process_details
;
CrysAlisPro 1.171.39.46 (Rigaku Oxford Diffraction, 2018)
Empirical absorption correction using spherical harmonics,
 implemented in SCALE3 ABSPACK scaling algorithm.
;
_exptl_crystal_colour colourless
_exptl_crystal_colour_primary colourless
_exptl_crystal_density_diffrn 1.309
_exptl_crystal_description block
_exptl_crystal_F_000 600
_exptl_crystal_size_max 0.3
_exptl_crystal_size_mid 0.2
_exptl_crystal_size_min 0.1
_refine_diff_density_max 0.188
_refine_diff_density_min -0.170
_refine_diff_density_rms 0.039
_refine_ls_abs_structure_details
;
 Flack x determined using 1185 quotients [(I+)-(I-)]/[(I+)+(I-)]
 (Parsons, Flack and Wagner, Acta Cryst. B69 (2013) 249-259).
;
_refine_ls_abs_structure_Flack 0.14(5)
_refine_ls_extinction_method none
_refine_ls_goodness_of_fit_ref 1.049
_refine_ls_hydrogen_treatment constr
_refine_ls_matrix_type full
_refine_ls_number_parameters 193
_refine_ls_number_reflns 2939
_refine_ls_number_restraints 0
_refine_ls_restrained_S_all 1.049
_refine_ls_R_factor_all 0.0289
_refine_ls_R_factor_gt 0.0281
_refine_ls_shift/su_max 0.000
_refine_ls_shift/su_mean 0.000
_refine_ls_structure_factor_coef Fsqd
_refine_ls_weighting_details 'w=1/[\s^2^(Fo^2^)+(0.0461P)^2^+0.2541P] where P=(Fo^2^+2Fc^2^)/3'
_refine_ls_weighting_scheme calc
_refine_ls_wR_factor_gt 0.0741
_refine_ls_wR_factor_ref 0.0745
_reflns_Friedel_coverage 0.702
_reflns_Friedel_fraction_full 1.000
_reflns_Friedel_fraction_max 0.957
_reflns_number_gt 2898
_reflns_number_total 2939
_reflns_threshold_expression 'I > 2\s(I)'
_cod_data_source_file d4ra04703f2.cif
_cod_data_source_block zhangyu_181205
_cod_database_code 7249217
_shelx_shelxl_version_number 2016/6
_shelx_space_group_comment
;
The symmetry employed for this shelxl refinement is uniquely defined
by the following loop, which should always be used as a source of
symmetry information in preference to the above space-group names.
They are only intended as comments.
;
_shelx_estimated_absorpt_t_max 0.932
_shelx_estimated_absorpt_t_min 0.815
_reflns_odcompleteness_completeness 99.88
_reflns_odcompleteness_iscentric 1
_reflns_odcompleteness_theta 71.98
_olex2_refinement_description
;
1. Fixed Uiso
 At 1.2 times of:
  All C(H) groups, All C(H,H) groups
 At 1.5 times of:
  All C(H,H,H) groups, All O(H) groups
2.a Secondary CH2 refined with riding coordinates:
 C00A(H00A,H00B), C00H(H00I,H00J)
2.b Aromatic/amide H refined with riding coordinates:
 C009(H009), C00C(H00C), C00F(H00G), C00G(H00H), C00I(H00K), C00J(H00L),
 C00K(H00M)
2.c Idealised Me refined as rotating group:
 C00D(H00D,H00E,H00F), C00L(H00N,H00O,H00P)
2.d Idealised tetrahedral OH refined as rotating group:
 O003(H003)
;
_olex2_submission_special_instructions 'No special instructions were received'
_oxdiff_exptl_absorpt_empirical_details
;
Empirical correction (ABSPACK) includes:
- Absorption correction using spherical harmonics
- Frame scaling
;
_oxdiff_exptl_absorpt_empirical_full_max 1.623
_oxdiff_exptl_absorpt_empirical_full_min 0.731

loop_
_space_group_symop_operation_xyz
'x, y, z'
'-x+1/2, -y, z+1/2'
'-x, y+1/2, -z+1/2'
'x+1/2, -y+1/2, -z'

loop_
_atom_site_label
_atom_site_type_symbol
_atom_site_fract_x
_atom_site_fract_y
_atom_site_fract_z
_atom_site_U_iso_or_equiv
_atom_site_adp_type
_atom_site_occupancy
_atom_site_site_symmetry_order
_atom_site_calc_flag
_atom_site_refinement_flags_posn
_atom_site_refinement_flags_adp
_atom_site_refinement_flags_occupancy
_atom_site_disorder_assembly
_atom_site_disorder_group
O001 O 0.29344(13) 0.34914(11) 0.55640(5) 0.0158(2) Uani 1 1 d . . . . .
O002 O 0.28947(15) 0.12615(12) 0.59675(6) 0.0200(2) Uani 1 1 d . . . . .
O003 O 0.31817(16) 0.84124(12) 0.64862(6) 0.0218(3) Uani 1 1 d . . . . .
H003 H 0.328462 0.926025 0.634577 0.033 Uiso 1 1 calc GR . . . .
C004 C 0.29827(18) 0.40951(15) 0.70430(7) 0.0136(3) Uani 1 1 d . . . . .
C005 C 0.34004(18) 0.49797(16) 0.55474(8) 0.0151(3) Uani 1 1 d . . . . .
C006 C 0.3475(2) 0.74372(16) 0.59756(8) 0.0169(3) Uani 1 1 d . . . . .
C007 C 0.33412(19) 0.25239(16) 0.60578(7) 0.0141(3) Uani 1 1 d . . . . .
C008 C 0.23886(18) 0.54003(17) 0.67352(7) 0.0136(3) Uani 1 1 d . . . . .
C009 C 0.11582(19) 0.62399(17) 0.70616(8) 0.0173(3) Uani 1 1 d . . . . .
H009 H 0.073881 0.708110 0.685135 0.021 Uiso 1 1 calc R . . . .
C00A C 0.59587(18) 0.38290(16) 0.65329(7) 0.0153(3) Uani 1 1 d . . . . .
H00A H 0.574398 0.484536 0.640262 0.018 Uiso 1 1 calc R . . . .
H00B H 0.662820 0.384947 0.694020 0.018 Uiso 1 1 calc R . . . .
C00B C 0.42485(18) 0.30661(16) 0.66917(7) 0.0140(3) Uani 1 1 d . . . . .
C00C C 0.2360(2) 0.37322(17) 0.76815(8) 0.0171(3) Uani 1 1 d . . . . .
H00C H 0.275039 0.288289 0.789386 0.021 Uiso 1 1 calc R . . . .
C00D C 0.4637(2) 0.16920(17) 0.71153(8) 0.0179(3) Uani 1 1 d . . . . .
H00D H 0.515857 0.198726 0.752917 0.027 Uiso 1 1 calc GR . . . .
H00E H 0.538288 0.105433 0.687099 0.027 Uiso 1 1 calc GR . . . .
H00F H 0.361220 0.117372 0.721114 0.027 Uiso 1 1 calc GR . . . .
C00E C 0.30610(19) 0.59350(16) 0.60818(7) 0.0147(3) Uani 1 1 d . . . . .
C00F C 0.0549(2) 0.58525(18) 0.76884(8) 0.0203(3) Uani 1 1 d . . . . .
H00G H -0.027381 0.642301 0.789540 0.024 Uiso 1 1 calc R . . . .
C00G C 0.4201(2) 0.79128(18) 0.53759(8) 0.0207(3) Uani 1 1 d . . . . .
H00H H 0.447674 0.890431 0.531852 0.025 Uiso 1 1 calc R . . . .
C00H C 0.6982(2) 0.30804(17) 0.59768(8) 0.0196(3) Uani 1 1 d . . . . .
H00I H 0.711837 0.204000 0.608240 0.024 Uiso 1 1 calc R . . . .
H00J H 0.637811 0.315346 0.555457 0.024 Uiso 1 1 calc R . . . .
C00I C 0.1179(2) 0.46032(18) 0.80045(8) 0.0200(3) Uani 1 1 d . . . . .
H00K H 0.080975 0.435096 0.843288 0.024 Uiso 1 1 calc R . . . .
C00J C 0.4106(2) 0.54320(19) 0.49456(8) 0.0209(3) Uani 1 1 d . . . . .
H00L H 0.430395 0.475644 0.460206 0.025 Uiso 1 1 calc R . . . .
C00K C 0.4510(2) 0.69084(19) 0.48658(8) 0.0231(4) Uani 1 1 d . . . . .
H00M H 0.499447 0.722924 0.446608 0.028 Uiso 1 1 calc R . . . .
C00L C 0.8702(2) 0.3795(2) 0.59016(9) 0.0245(4) Uani 1 1 d . . . . .
H00N H 0.930982 0.331337 0.554699 0.037 Uiso 1 1 calc GR . . . .
H00O H 0.931305 0.369872 0.631536 0.037 Uiso 1 1 calc GR . . . .
H00P H 0.856853 0.482400 0.579512 0.037 Uiso 1 1 calc GR . . . .

loop_
_atom_site_aniso_label
_atom_site_aniso_U_11
_atom_site_aniso_U_22
_atom_site_aniso_U_33
_atom_site_aniso_U_23
_atom_site_aniso_U_13
_atom_site_aniso_U_12
O001 0.0210(5) 0.0120(5) 0.0143(5) -0.0003(4) -0.0019(4) -0.0007(4)
O002 0.0264(6) 0.0119(5) 0.0217(5) -0.0004(4) -0.0043(5) -0.0023(5)
O003 0.0363(7) 0.0093(5) 0.0198(5) -0.0014(4) 0.0019(5) 0.0002(5)
C004 0.0148(7) 0.0110(6) 0.0150(7) -0.0013(5) -0.0012(5) -0.0022(6)
C005 0.0169(7) 0.0108(7) 0.0175(7) 0.0014(6) -0.0027(6) -0.0004(6)
C006 0.0215(7) 0.0127(7) 0.0164(7) -0.0007(6) -0.0016(6) 0.0022(6)
C007 0.0138(7) 0.0126(7) 0.0161(7) 0.0000(5) 0.0013(5) 0.0014(5)
C008 0.0145(7) 0.0116(7) 0.0146(6) -0.0008(5) -0.0010(5) -0.0018(6)
C009 0.0173(7) 0.0148(7) 0.0197(7) -0.0019(6) -0.0010(6) 0.0013(6)
C00A 0.0148(7) 0.0130(7) 0.0180(7) -0.0008(5) -0.0021(6) 0.0005(6)
C00B 0.0163(7) 0.0107(7) 0.0148(6) -0.0001(5) -0.0016(5) 0.0008(6)
C00C 0.0223(8) 0.0126(7) 0.0164(7) 0.0009(5) -0.0003(6) -0.0040(6)
C00D 0.0210(7) 0.0125(7) 0.0203(7) 0.0019(6) -0.0019(6) 0.0020(6)
C00E 0.0155(7) 0.0131(7) 0.0154(7) 0.0015(5) -0.0011(5) 0.0018(6)
C00F 0.0192(8) 0.0197(8) 0.0221(8) -0.0067(6) 0.0051(6) -0.0010(6)
C00G 0.0272(8) 0.0125(7) 0.0225(8) 0.0038(6) 0.0008(6) -0.0027(6)
C00H 0.0168(7) 0.0190(7) 0.0230(7) -0.0027(6) 0.0013(6) 0.0013(6)
C00I 0.0247(8) 0.0187(7) 0.0166(7) -0.0030(6) 0.0048(6) -0.0074(6)
C00J 0.0272(8) 0.0193(8) 0.0164(7) -0.0016(6) 0.0021(6) 0.0003(7)
C00K 0.0312(9) 0.0203(8) 0.0177(7) 0.0039(6) 0.0051(7) -0.0036(7)
C00L 0.0191(8) 0.0272(9) 0.0272(8) -0.0023(7) 0.0039(6) -0.0021(7)

loop_
_atom_type_symbol
_atom_type_description
_atom_type_scat_dispersion_real
_atom_type_scat_dispersion_imag
_atom_type_scat_source
C C 0.0181 0.0091 'International Tables Vol C Tables 4.2.6.8 and 6.1.1.4'
H H 0.0000 0.0000 'International Tables Vol C Tables 4.2.6.8 and 6.1.1.4'
O O 0.0492 0.0322 'International Tables Vol C Tables 4.2.6.8 and 6.1.1.4'

loop_
_geom_angle_atom_site_label_1
_geom_angle_atom_site_label_2
_geom_angle_atom_site_label_3
_geom_angle
_geom_angle_site_symmetry_1
_geom_angle_site_symmetry_3
_geom_angle_publ_flag
C007 O001 C005 125.17(12) . . ?
C006 O003 H003 109.5 . . ?
C008 C004 C00B 121.87(13) . . ?
C00C C004 C008 118.04(14) . . ?
C00C C004 C00B 120.08(13) . . ?
O001 C005 C00E 121.78(13) . . ?
C00J C005 O001 114.40(13) . . ?
C00J C005 C00E 123.67(14) . . ?
O003 C006 C00E 118.00(13) . . ?
O003 C006 C00G 120.57(14) . . ?
C00G C006 C00E 121.41(14) . . ?
O001 C007 C00B 120.16(12) . . ?
O002 C007 O001 115.57(13) . . ?
O002 C007 C00B 124.23(13) . . ?
C004 C008 C00E 122.05(13) . . ?
C009 C008 C004 119.15(13) . . ?
C009 C008 C00E 118.78(14) . . ?
C008 C009 H009 119.1 . . ?
C00F C009 C008 121.78(15) . . ?
C00F C009 H009 119.1 . . ?
H00A C00A H00B 107.6 . . ?
C00B C00A H00A 108.6 . . ?
C00B C00A H00B 108.6 . . ?
C00H C00A H00A 108.6 . . ?
C00H C00A H00B 108.6 . . ?
C00H C00A C00B 114.55(12) . . ?
C004 C00B C00A 113.36(11) . . ?
C007 C00B C004 104.94(12) . . ?
C007 C00B C00A 112.73(12) . . ?
C00D C00B C004 111.87(12) . . ?
C00D C00B C007 106.73(12) . . ?
C00D C00B C00A 107.09(12) . . ?
C004 C00C H00C 119.1 . . ?
C00I C00C C004 121.83(15) . . ?
C00I C00C H00C 119.1 . . ?
C00B C00D H00D 109.5 . . ?
C00B C00D H00E 109.5 . . ?
C00B C00D H00F 109.5 . . ?
H00D C00D H00E 109.5 . . ?
H00D C00D H00F 109.5 . . ?
H00E C00D H00F 109.5 . . ?
C005 C00E C006 115.81(14) . . ?
C005 C00E C008 122.30(13) . . ?
C006 C00E C008 121.82(13) . . ?
C009 C00F H00G 120.4 . . ?
C009 C00F C00I 119.21(15) . . ?
C00I C00F H00G 120.4 . . ?
C006 C00G H00H 120.0 . . ?
C00K C00G C006 119.94(15) . . ?
C00K C00G H00H 120.0 . . ?
C00A C00H H00I 109.4 . . ?
C00A C00H H00J 109.4 . . ?
H00I C00H H00J 108.0 . . ?
C00L C00H C00A 111.23(13) . . ?
C00L C00H H00I 109.4 . . ?
C00L C00H H00J 109.4 . . ?
C00C C00I C00F 119.91(14) . . ?
C00C C00I H00K 120.0 . . ?
C00F C00I H00K 120.0 . . ?
C005 C00J H00L 120.7 . . ?
C00K C00J C005 118.63(15) . . ?
C00K C00J H00L 120.7 . . ?
C00G C00K H00M 119.7 . . ?
C00J C00K C00G 120.53(15) . . ?
C00J C00K H00M 119.7 . . ?
C00H C00L H00N 109.5 . . ?
C00H C00L H00O 109.5 . . ?
C00H C00L H00P 109.5 . . ?
H00N C00L H00O 109.5 . . ?
H00N C00L H00P 109.5 . . ?
H00O C00L H00P 109.5 . . ?

loop_
_geom_bond_atom_site_label_1
_geom_bond_atom_site_label_2
_geom_bond_distance
_geom_bond_site_symmetry_2
_geom_bond_publ_flag
O001 C005 1.3963(17) . ?
O001 C007 1.3546(18) . ?
O002 C007 1.2090(19) . ?
O003 H003 0.8200 . ?
O003 C006 1.3651(18) . ?
C004 C008 1.411(2) . ?
C004 C00B 1.539(2) . ?
C004 C00C 1.403(2) . ?
C005 C00E 1.396(2) . ?
C005 C00J 1.384(2) . ?
C006 C00E 1.414(2) . ?
C006 C00G 1.393(2) . ?
C007 C00B 1.534(2) . ?
C008 C009 1.399(2) . ?
C008 C00E 1.486(2) . ?
C009 H009 0.9300 . ?
C009 C00F 1.383(2) . ?
C00A H00A 0.9700 . ?
C00A H00B 0.9700 . ?
C00A C00B 1.559(2) . ?
C00A C00H 1.531(2) . ?
C00B C00D 1.533(2) . ?
C00C H00C 0.9300 . ?
C00C C00I 1.384(2) . ?
C00D H00D 0.9600 . ?
C00D H00E 0.9600 . ?
C00D H00F 0.9600 . ?
C00F H00G 0.9300 . ?
C00F C00I 1.387(2) . ?
C00G H00H 0.9300 . ?
C00G C00K 1.384(2) . ?
C00H H00I 0.9700 . ?
C00H H00J 0.9700 . ?
C00H C00L 1.522(2) . ?
C00I H00K 0.9300 . ?
C00J H00L 0.9300 . ?
C00J C00K 1.382(2) . ?
C00K H00M 0.9300 . ?
C00L H00N 0.9600 . ?
C00L H00O 0.9600 . ?
C00L H00P 0.9600 . ?

loop_
_geom_torsion_atom_site_label_1
_geom_torsion_atom_site_label_2
_geom_torsion_atom_site_label_3
_geom_torsion_atom_site_label_4
_geom_torsion
_geom_torsion_site_symmetry_1
_geom_torsion_site_symmetry_2
_geom_torsion_site_symmetry_3
_geom_torsion_site_symmetry_4
_geom_torsion_publ_flag
O001 C005 C00E C006 -174.92(13) . . . . ?
O001 C005 C00E C008 8.1(2) . . . . ?
O001 C005 C00J C00K 175.98(15) . . . . ?
O001 C007 C00B C004 65.43(16) . . . . ?
O001 C007 C00B C00A -58.40(17) . . . . ?
O001 C007 C00B C00D -175.69(13) . . . . ?
O002 C007 C00B C004 -112.10(16) . . . . ?
O002 C007 C00B C00A 124.07(16) . . . . ?
O002 C007 C00B C00D 6.8(2) . . . . ?
O003 C006 C00E C005 -179.38(13) . . . . ?
O003 C006 C00E C008 -2.4(2) . . . . ?
O003 C006 C00G C00K 179.20(16) . . . . ?
C004 C008 C009 C00F 2.2(2) . . . . ?
C004 C008 C00E C005 41.7(2) . . . . ?
C004 C008 C00E C006 -135.12(15) . . . . ?
C004 C00C C00I C00F 1.7(2) . . . . ?
C005 O001 C007 O002 -176.42(13) . . . . ?
C005 O001 C007 C00B 5.8(2) . . . . ?
C005 C00J C00K C00G -0.6(3) . . . . ?
C006 C00G C00K C00J 0.0(3) . . . . ?
C007 O001 C005 C00E -53.9(2) . . . . ?
C007 O001 C005 C00J 130.44(15) . . . . ?
C008 C004 C00B C007 -62.13(16) . . . . ?
C008 C004 C00B C00A 61.29(17) . . . . ?
C008 C004 C00B C00D -177.49(13) . . . . ?
C008 C004 C00C C00I 0.9(2) . . . . ?
C008 C009 C00F C00I 0.4(2) . . . . ?
C009 C008 C00E C005 -139.97(16) . . . . ?
C009 C008 C00E C006 43.3(2) . . . . ?
C009 C00F C00I C00C -2.3(2) . . . . ?
C00B C004 C008 C009 175.93(13) . . . . ?
C00B C004 C008 C00E -5.7(2) . . . . ?
C00B C004 C00C C00I -177.87(14) . . . . ?
C00B C00A C00H C00L -174.24(13) . . . . ?
C00C C004 C008 C009 -2.8(2) . . . . ?
C00C C004 C008 C00E 175.58(14) . . . . ?
C00C C004 C00B C007 116.57(14) . . . . ?
C00C C004 C00B C00A -120.00(15) . . . . ?
C00C C004 C00B C00D 1.21(19) . . . . ?
C00E C005 C00J C00K 0.4(2) . . . . ?
C00E C006 C00G C00K 0.8(3) . . . . ?
C00E C008 C009 C00F -176.20(14) . . . . ?
C00G C006 C00E C005 -1.0(2) . . . . ?
C00G C006 C00E C008 176.01(14) . . . . ?
C00H C00A C00B C004 -158.79(13) . . . . ?
C00H C00A C00B C007 -39.74(17) . . . . ?
C00H C00A C00B C00D 77.34(15) . . . . ?
C00J C005 C00E C006 0.4(2) . . . . ?
C00J C005 C00E C008 -176.58(14) . . . . ?
